data_7216224
loop_
_publ_author_name
'Wang, Lei'
'Wang, Wenqiang'
'Guo, Dong'
'Zhang, Ao'
'Song, Yaoguang'
'Zhang, Yiheng'
'Huang, Keke'

_publ_section_title
;
 Design and syntheses of hybrid supramolecular architectures: based on
 [Fe(C2O4)3]3&#x2212; metallotectons and diverse organic cations
;
_journal_issue 24
_journal_name_full CrystEngComm
_journal_page_first 5437
_journal_paper_doi 10.1039/c4ce00357h
_journal_volume 16
_journal_year 2014
_chemical_formula_sum 'C22 H24 Fe K N4 O14'
_chemical_formula_weight 663.40
_chemical_name_systematic
; 
 ? 
;
_space_group_IT_number 15
_symmetry_cell_setting monoclinic
_symmetry_space_group_name_Hall '-C 2yc'
_symmetry_space_group_name_H-M 'C 1 2/c 1'
_atom_sites_solution_hydrogens geom
_atom_sites_solution_primary direct
_atom_sites_solution_secondary difmap
_audit_creation_method SHELXL-97
_cell_angle_alpha 90.00
_cell_angle_beta 107.412(9)
_cell_angle_gamma 90.00
_cell_formula_units_Z 4
_cell_length_a 14.7637(12)
_cell_length_b 20.5458(15)
_cell_length_c 9.5211(8)
_cell_measurement_temperature 293(2)
_cell_volume 2755.7(4)
_computing_structure_refinement 'SHELXL-97 (Sheldrick, 1997)'
_computing_structure_solution 'SHELXS-97 (Sheldrick, 1990)'
_diffrn_ambient_temperature 293(2)
_diffrn_measured_fraction_theta_full 'ACTA 50'
_diffrn_measured_fraction_theta_max 0.836
_diffrn_radiation_monochromator graphite
_diffrn_radiation_source 'fine-focus sealed tube'
_diffrn_radiation_type MoK\a
_diffrn_radiation_wavelength 0.71073
_diffrn_reflns_av_R_equivalents 0.0133
_diffrn_reflns_av_sigmaI/netI 0.0223
_diffrn_reflns_limit_h_max 15
_diffrn_reflns_limit_h_min -19
_diffrn_reflns_limit_k_max 23
_diffrn_reflns_limit_k_min -25
_diffrn_reflns_limit_l_max 12
_diffrn_reflns_limit_l_min -6
_diffrn_reflns_number 5284
_diffrn_reflns_theta_full 'ACTA 50'
_diffrn_reflns_theta_max 29.13
_diffrn_reflns_theta_min 3.31
_exptl_absorpt_coefficient_mu 0.775
_exptl_crystal_colour emerald
_exptl_crystal_density_diffrn 1.599
_exptl_crystal_density_method 'not measured'
_exptl_crystal_description block
_exptl_crystal_F_000 1364
_exptl_crystal_size_max 0.24
_exptl_crystal_size_mid 0.18
_exptl_crystal_size_min 0.15
_refine_diff_density_max 0.314
_refine_diff_density_min -0.361
_refine_diff_density_rms 0.050
_refine_ls_extinction_method none
_refine_ls_goodness_of_fit_ref 1.030
_refine_ls_hydrogen_treatment mixed
_refine_ls_matrix_type full
_refine_ls_number_parameters 200
_refine_ls_number_reflns 3103
_refine_ls_number_restraints 0
_refine_ls_restrained_S_all 1.030
_refine_ls_R_factor_all 0.0381
_refine_ls_R_factor_gt 0.0315
_refine_ls_shift/su_max 0.003
_refine_ls_shift/su_mean 0.000
_refine_ls_structure_factor_coef Fsqd
_refine_ls_weighting_details 'calc w=1/[\s^2^(Fo^2^)+(0.0368P)^2^+2.8996P] where P=(Fo^2^+2Fc^2^)/3'
_refine_ls_weighting_scheme calc
_refine_ls_wR_factor_gt 0.0771
_refine_ls_wR_factor_ref 0.0801
_reflns_number_gt 2736
_reflns_number_total 3103
_reflns_threshold_expression >2sigma(I)
_cod_data_source_file c4ce00357h2.cif
_cod_data_source_block compound4
_cod_depositor_comments
;
The following automatic conversions were performed:

'_symmetry_cell_setting' value 'Monoclinic' changed to 'monoclinic'
according to
/usr/data/users/saulius/crontab/automatic-downloads/rss-feeds/RSC/lib/dictionaries/cif_core.dic
dictionary named 'cif_core.dic' version 2.4.2 from 2011-04-26.

Automatic conversion script
Id: cif_fix_values 2281 2013-09-26 08:29:07Z andrius 

2018-11-20
Z value and formula fixed to values more according to usual
chemical conventions.                 miguel
;
_cod_original_formula_sum 'C88 H96 Fe4 K4 N16 O56'
_cod_original_formula_weight 2653.61
_cod_original_formula_units_Z 1
_cod_original_sg_symbol_H-M C2/c
_cod_database_code 7216224

loop_
_symmetry_equiv_pos_as_xyz
'x, y, z'
'-x, y, -z+1/2'
'x+1/2, y+1/2, z'
'-x+1/2, y+1/2, -z+1/2'
'-x, -y, -z'
'x, -y, z-1/2'
'-x+1/2, -y+1/2, -z'
'x+1/2, -y+1/2, z-1/2'

loop_
_atom_site_label
_atom_site_type_symbol
_atom_site_fract_x
_atom_site_fract_y
_atom_site_fract_z
_atom_site_U_iso_or_equiv
_atom_site_adp_type
_atom_site_occupancy
_atom_site_symmetry_multiplicity
_atom_site_calc_flag
_atom_site_refinement_flags
Fe1 Fe 0.0000 0.172311(16) -0.7500 0.02228(10) Uani 1 2 d S
K1 K 0.0000 0.12581(3) -0.2500 0.03424(15) Uani 1 2 d S
O1 O -0.10406(10) 0.23951(7) -0.79960(14) 0.0373(3) Uani 1 1 d .
O2 O -0.18479(13) 0.30368(9) -0.69047(18) 0.0584(5) Uani 1 1 d .
O3 O -0.10988(10) 0.23290(7) -0.43558(15) 0.0370(3) Uani 1 1 d .
O4 O -0.02407(9) 0.17936(6) -0.55264(13) 0.0288(3) Uani 1 1 d .
O5 O -0.08634(8) 0.09890(6) -0.83873(13) 0.0263(3) Uani 1 1 d .
O6 O -0.08787(10) -0.00865(7) -0.85840(18) 0.0458(4) Uani 1 1 d .
O7 O 0.17330(13) 0.10971(9) -0.33650(19) 0.0499(4) Uani 1 1 d .
C1 C -0.05030(11) 0.04201(8) -0.80744(18) 0.0249(3) Uani 1 1 d .
C2 C -0.13013(13) 0.25931(9) -0.6906(2) 0.0319(4) Uani 1 1 d .
C3 C -0.08554(12) 0.22150(8) -0.54553(19) 0.0251(3) Uani 1 1 d .
N1 N -0.29553(10) 0.15488(8) -0.60636(16) 0.0297(3) Uani 1 1 d .
H1 H -0.3079 0.1876 -0.5588 0.036 Uiso 1 1 d R
N2 N -0.29149(10) 0.09193(7) -0.78345(16) 0.0259(3) Uani 1 1 d .
C4 C -0.38075(19) 0.19694(12) -0.8582(3) 0.0525(6) Uani 1 1 d .
H4A H -0.4460 0.1834 -0.8909 0.079 Uiso 1 1 calc R
H4B H -0.3568 0.2000 -0.9412 0.079 Uiso 1 1 calc R
H4C H -0.3762 0.2387 -0.8112 0.079 Uiso 1 1 calc R
C5 C -0.32419(12) 0.14869(9) -0.7522(2) 0.0286(4) Uani 1 1 d .
C6 C -0.24354(12) 0.10161(9) -0.5432(2) 0.0300(4) Uani 1 1 d .
H6 H -0.2157 0.0943 -0.4432 0.036 Uiso 1 1 calc R
C7 C -0.24062(12) 0.06212(9) -0.6536(2) 0.0294(4) Uani 1 1 d .
H7 H -0.2100 0.0221 -0.6447 0.035 Uiso 1 1 calc R
C8 C -0.31518(13) 0.06204(11) -0.9309(2) 0.0363(4) Uani 1 1 d .
H8A H -0.2670 0.0303 -0.9331 0.044 Uiso 1 1 calc R
H8B H -0.3159 0.0953 -1.0036 0.044 Uiso 1 1 calc R
C9 C -0.41109(13) 0.02919(10) -0.9688(2) 0.0338(4) Uani 1 1 d .
C10 C -0.42136(14) -0.02949(11) -0.9058(2) 0.0416(5) Uani 1 1 d .
H10 H -0.3686 -0.0497 -0.8421 0.050 Uiso 1 1 calc R
C11 C -0.49034(15) 0.05861(11) -1.0633(2) 0.0417(5) Uani 1 1 d .
H11 H -0.4842 0.0983 -1.1065 0.050 Uiso 1 1 calc R
H7A H 0.213(2) 0.1376(14) -0.314(3) 0.062(9) Uiso 1 1 d .
H7B H 0.147(2) 0.1109(14) -0.427(4) 0.067(9) Uiso 1 1 d .

loop_
_atom_site_aniso_label
_atom_site_aniso_U_11
_atom_site_aniso_U_22
_atom_site_aniso_U_33
_atom_site_aniso_U_23
_atom_site_aniso_U_13
_atom_site_aniso_U_12
Fe1 0.02355(17) 0.02007(18) 0.02326(18) 0.000 0.00708(13) 0.000
K1 0.0341(3) 0.0244(3) 0.0407(3) 0.000 0.0058(2) 0.000
O1 0.0461(8) 0.0364(7) 0.0274(7) 0.0078(6) 0.0080(6) 0.0173(6)
O2 0.0636(11) 0.0564(10) 0.0491(10) 0.0005(8) 0.0076(8) 0.0405(9)
O3 0.0433(8) 0.0377(7) 0.0340(7) -0.0040(6) 0.0176(6) 0.0087(6)
O4 0.0332(6) 0.0281(6) 0.0268(6) 0.0048(5) 0.0117(5) 0.0107(5)
O5 0.0182(5) 0.0245(6) 0.0318(6) 0.0042(5) 0.0009(5) -0.0008(5)
O6 0.0358(7) 0.0249(7) 0.0607(10) -0.0016(6) -0.0101(7) -0.0080(6)
O7 0.0498(10) 0.0606(11) 0.0337(9) -0.0035(8) 0.0039(7) -0.0190(9)
C1 0.0202(8) 0.0255(8) 0.0264(8) 0.0018(7) 0.0031(6) -0.0027(6)
C2 0.0311(9) 0.0280(9) 0.0326(9) -0.0012(7) 0.0037(7) 0.0081(8)
C3 0.0227(8) 0.0227(8) 0.0289(9) -0.0035(7) 0.0061(7) -0.0016(6)
N1 0.0303(8) 0.0289(8) 0.0286(8) -0.0053(6) 0.0067(6) 0.0041(6)
N2 0.0201(7) 0.0298(8) 0.0281(7) -0.0047(6) 0.0075(6) 0.0010(6)
C4 0.0632(15) 0.0450(13) 0.0409(12) 0.0055(10) 0.0026(11) 0.0211(12)
C5 0.0262(8) 0.0282(9) 0.0308(9) -0.0008(7) 0.0074(7) 0.0029(7)
C6 0.0261(8) 0.0324(9) 0.0291(9) 0.0036(7) 0.0046(7) -0.0004(7)
C7 0.0239(8) 0.0259(9) 0.0370(10) 0.0028(7) 0.0070(7) 0.0029(7)
C8 0.0299(9) 0.0501(12) 0.0318(10) -0.0147(9) 0.0136(8) -0.0035(9)
C9 0.0284(9) 0.0465(11) 0.0273(9) -0.0140(8) 0.0093(7) -0.0027(8)
C10 0.0299(10) 0.0479(12) 0.0402(11) -0.0034(9) 0.0003(8) 0.0021(9)
C11 0.0387(11) 0.0445(12) 0.0376(11) -0.0018(9) 0.0050(9) -0.0054(9)

loop_
_atom_type_symbol
_atom_type_description
_atom_type_scat_dispersion_real
_atom_type_scat_dispersion_imag
_atom_type_scat_source
C C 0.0033 0.0016 'International Tables Vol C Tables 4.2.6.8 and 6.1.1.4'
H H 0.0000 0.0000 'International Tables Vol C Tables 4.2.6.8 and 6.1.1.4'
Fe Fe 0.3463 0.8444 'International Tables Vol C Tables 4.2.6.8 and 6.1.1.4'
K K 0.2009 0.2494 'International Tables Vol C Tables 4.2.6.8 and 6.1.1.4'
N N 0.0061 0.0033 'International Tables Vol C Tables 4.2.6.8 and 6.1.1.4'
O O 0.0106 0.0060 'International Tables Vol C Tables 4.2.6.8 and 6.1.1.4'

loop_
_geom_angle_atom_site_label_1
_geom_angle_atom_site_label_2
_geom_angle_atom_site_label_3
_geom_angle
_geom_angle_site_symmetry_1
_geom_angle_site_symmetry_3
O5 Fe1 O5 81.58(7) . 2_553
O5 Fe1 O1 164.78(5) . 2_553
O5 Fe1 O1 94.20(5) 2_553 2_553
O5 Fe1 O1 94.20(5) . .
O5 Fe1 O1 164.78(5) 2_553 .
O1 Fe1 O1 93.43(9) 2_553 .
O5 Fe1 O4 85.88(5) . 2_553
O5 Fe1 O4 100.40(5) 2_553 2_553
O1 Fe1 O4 80.49(5) 2_553 2_553
O1 Fe1 O4 93.84(5) . 2_553
O5 Fe1 O4 100.40(5) . .
O5 Fe1 O4 85.88(5) 2_553 .
O1 Fe1 O4 93.84(5) 2_553 .
O1 Fe1 O4 80.49(5) . .
O4 Fe1 O4 171.77(7) 2_553 .
C2 O1 Fe1 114.97(11) . .
C3 O4 Fe1 115.20(11) . .
C1 O5 Fe1 115.05(10) . .
H7A O7 H7B 109(3) . .
O6 C1 O5 125.61(15) . .
O6 C1 C1 120.48(10) . 2_553
O5 C1 C1 113.90(9) . 2_553
O2 C2 O1 126.88(18) . .
O2 C2 C3 118.67(17) . .
O1 C2 C3 114.45(15) . .
O3 C3 O4 124.88(17) . .
O3 C3 C2 120.66(15) . .
O4 C3 C2 114.46(15) . .
C5 N1 C6 110.09(15) . .
C5 N1 H1 124.9 . .
C6 N1 H1 125.0 . .
C5 N2 C7 108.95(15) . .
C5 N2 C8 125.44(16) . .
C7 N2 C8 125.24(16) . .
C5 C4 H4A 109.5 . .
C5 C4 H4B 109.5 . .
H4A C4 H4B 109.5 . .
C5 C4 H4C 109.5 . .
H4A C4 H4C 109.5 . .
H4B C4 H4C 109.5 . .
N2 C5 N1 107.11(15) . .
N2 C5 C4 127.05(18) . .
N1 C5 C4 125.84(18) . .
C7 C6 N1 106.58(16) . .
C7 C6 H6 126.7 . .
N1 C6 H6 126.7 . .
C6 C7 N2 107.28(16) . .
C6 C7 H7 126.4 . .
N2 C7 H7 126.4 . .
N2 C8 C9 110.57(15) . .
N2 C8 H8A 109.5 . .
C9 C8 H8A 109.5 . .
N2 C8 H8B 109.5 . .
C9 C8 H8B 109.5 . .
H8A C8 H8B 108.1 . .
C10 C9 C11 118.99(19) . .
C10 C9 C8 120.35(19) . .
C11 C9 C8 120.6(2) . .
C9 C10 C11 120.4(2) . 5_453
C9 C10 H10 119.8 . .
C11 C10 H10 119.8 5_453 .
C9 C11 C10 120.6(2) . 5_453
C9 C11 H11 119.7 . .
C10 C11 H11 119.7 5_453 .

loop_
_geom_bond_atom_site_label_1
_geom_bond_atom_site_label_2
_geom_bond_distance
_geom_bond_site_symmetry_2
Fe1 O5 1.9922(12) .
Fe1 O5 1.9922(12) 2_553
Fe1 O1 2.0138(13) 2_553
Fe1 O1 2.0138(13) .
Fe1 O4 2.0194(12) 2_553
Fe1 O4 2.0194(12) .
O1 C2 1.277(2) .
O2 C2 1.218(2) .
O3 C3 1.227(2) .
O4 C3 1.271(2) .
O5 C1 1.282(2) .
O6 C1 1.211(2) .
O7 H7A 0.81(3) .
O7 H7B 0.83(3) .
C1 C1 1.559(3) 2_553
C2 C3 1.549(2) .
N1 C5 1.331(2) .
N1 C6 1.368(2) .
N1 H1 0.8605 .
N2 C5 1.330(2) .
N2 C7 1.383(2) .
N2 C8 1.475(2) .
C4 C5 1.481(3) .
C4 H4A 0.9600 .
C4 H4B 0.9600 .
C4 H4C 0.9600 .
C6 C7 1.339(3) .
C6 H6 0.9300 .
C7 H7 0.9300 .
C8 C9 1.512(3) .
C8 H8A 0.9700 .
C8 H8B 0.9700 .
C9 C10 1.375(3) .
C9 C11 1.384(3) .
C10 C11 1.384(3) 5_453
C10 H10 0.9300 .
C11 C10 1.384(3) 5_453
C11 H11 0.9300 .
